data_7042350
loop_
_publ_author_name
'Solomatina, Anastasia I.'
'Aleksandrova, Irina O.'
'Karttunen, Antti J.'
'Tunik, Sergey P.'
'Koshevoy, Igor O.'

_publ_section_title
;
 Dibenzothiophene-platinated complexes: probing the effect of ancillary
 ligands on the photophysical performance.
;
_journal_issue 12
_journal_name_full 'Dalton transactions (Cambridge, England : 2003)'
_journal_page_first 3895
_journal_page_last 3905
_journal_paper_doi 10.1039/c7dt00349h
_journal_volume 46
_journal_year 2017
_chemical_formula_moiety 'C35 H25 Cl N P Pt S, C H2 Cl2'
_chemical_formula_sum 'C36 H27 Cl3 N P Pt S'
_chemical_formula_weight 838.05
_space_group_crystal_system monoclinic
_space_group_IT_number 14
_space_group_name_Hall '-P 2ybc'
_space_group_name_H-M_alt 'P 1 21/c 1'
_symmetry_space_group_name_Hall '-P 2ybc'
_symmetry_space_group_name_H-M 'P 1 21/c 1'
_atom_sites_solution_hydrogens geom
_audit_creation_method SHELXL-2014/7
_audit_update_record
;
2017-01-27 deposited with the CCDC.
2017-02-22 downloaded from the CCDC.
;
_cell_angle_alpha 90
_cell_angle_beta 111.318(4)
_cell_angle_gamma 90
_cell_formula_units_Z 4
_cell_length_a 19.685(3)
_cell_length_b 9.0677(13)
_cell_length_c 18.272(3)
_cell_measurement_reflns_used 9255
_cell_measurement_temperature 150(2)
_cell_measurement_theta_max 35.15
_cell_measurement_theta_min 2.51
_cell_volume 3038.3(8)
_computing_cell_refinement 'SAINT (Bruker AXS, 2009)'
_computing_data_collection 'APEX2 (Bruker AXS, 2010)'
_computing_data_reduction 'SAINT (Bruker AXS, 2009)'
_computing_molecular_graphics 'Diamond v.4.03 (Brandenburg, 2014)'
_computing_publication_material 'SHELXL-2014 (Sheldrick, 2014)'
_computing_structure_refinement 'SHELXL-2014/7 (Sheldrick, 2014)'
_computing_structure_solution 'SHELXS-2014 (Sheldrick, 2014)'
_diffrn_ambient_temperature 150(2)
_diffrn_detector_area_resol_mean 16
_diffrn_measured_fraction_theta_full 0.990
_diffrn_measured_fraction_theta_max 0.991
_diffrn_measurement_device '62mm x 62mm CCD camera on \k-goniostat'
_diffrn_measurement_device_type 'Bruker KAPPA APEX II DUO CCD'
_diffrn_measurement_method '\f scans and \w scans with \k offset'
_diffrn_radiation_monochromator 'curved graphite crystal'
_diffrn_radiation_type MoK\a
_diffrn_radiation_wavelength 0.71073
_diffrn_reflns_av_R_equivalents 0.0761
_diffrn_reflns_av_unetI/netI 0.0490
_diffrn_reflns_Laue_measured_fraction_full 0.990
_diffrn_reflns_Laue_measured_fraction_max 0.991
_diffrn_reflns_limit_h_max 25
_diffrn_reflns_limit_h_min -25
_diffrn_reflns_limit_k_max 11
_diffrn_reflns_limit_k_min -11
_diffrn_reflns_limit_l_max 23
_diffrn_reflns_limit_l_min -23
_diffrn_reflns_number 40002
_diffrn_reflns_point_group_measured_fraction_full 0.990
_diffrn_reflns_point_group_measured_fraction_max 0.991
_diffrn_reflns_theta_full 25.242
_diffrn_reflns_theta_max 26.999
_diffrn_reflns_theta_min 1.110
_exptl_absorpt_coefficient_mu 5.032
_exptl_absorpt_correction_T_max 0.932
_exptl_absorpt_correction_T_min 0.590
_exptl_absorpt_correction_type numerical
_exptl_absorpt_process_details 'SADABS (Sheldrick, 2008)'
_exptl_crystal_colour yellow
_exptl_crystal_density_diffrn 1.832
_exptl_crystal_description plate
_exptl_crystal_F_000 1640
_exptl_crystal_preparation ', Luminescent'
_exptl_crystal_size_max 0.180
_exptl_crystal_size_mid 0.089
_exptl_crystal_size_min 0.014
_refine_diff_density_max 1.373
_refine_diff_density_min -2.382
_refine_diff_density_rms 0.166
_refine_ls_extinction_method none
_refine_ls_goodness_of_fit_ref 1.058
_refine_ls_hydrogen_treatment constr
_refine_ls_matrix_type full
_refine_ls_number_parameters 388
_refine_ls_number_reflns 6571
_refine_ls_number_restraints 0
_refine_ls_restrained_S_all 1.058
_refine_ls_R_factor_all 0.0530
_refine_ls_R_factor_gt 0.0388
_refine_ls_shift/su_max 0.001
_refine_ls_shift/su_mean 0.000
_refine_ls_structure_factor_coef Fsqd
_refine_ls_weighting_details 'w=1/[\s^2^(Fo^2^)+(0.0226P)^2^+19.0052P] where P=(Fo^2^+2Fc^2^)/3'
_refine_ls_weighting_scheme calc
_refine_ls_wR_factor_gt 0.0769
_refine_ls_wR_factor_ref 0.0807
_reflns_Friedel_coverage 0.000
_reflns_number_gt 5506
_reflns_number_total 6571
_reflns_threshold_expression 'I > 2\s(I)'
_cod_data_source_file c7dt00349h3.cif
_cod_data_source_block 2
_cod_depositor_comments 'Adding full bibliography for 7042345--7042354.cif.'
_cod_original_cell_volume 3038.4(8)
_cod_database_code 7042350
_shelx_shelxl_version_number 2014/7
_shelx_space_group_comment
;
The symmetry employed for this shelxl refinement is uniquely defined
by the following loop, which should always be used as a source of
symmetry information in preference to the above space-group names.
They are only intended as comments.
;
_shelx_estimated_absorpt_t_min 0.464
_shelx_estimated_absorpt_t_max 0.933

loop_
_space_group_symop_operation_xyz
'x, y, z'
'-x, y+1/2, -z+1/2'
'-x, -y, -z'
'x, -y-1/2, z-1/2'

loop_
_atom_site_label
_atom_site_type_symbol
_atom_site_fract_x
_atom_site_fract_y
_atom_site_fract_z
_atom_site_U_iso_or_equiv
_atom_site_adp_type
_atom_site_occupancy
_atom_site_site_symmetry_order
_atom_site_calc_flag
_atom_site_refinement_flags_posn
_atom_site_refinement_flags_adp
C1 C 0.3743(3) 0.5090(6) 0.5284(3) 0.0157(12) Uani 1 1 d . .
C2 C 0.3737(3) 0.4071(6) 0.5857(3) 0.0127(11) Uani 1 1 d . .
H1 H 0.3322 0.3452 0.5753 0.015 Uiso 1 1 calc R U
C3 C 0.4305(3) 0.3929(6) 0.6563(3) 0.0160(12) Uani 1 1 d . .
H2 H 0.4271 0.3245 0.6942 0.019 Uiso 1 1 calc R U
C4 C 0.4930(3) 0.4782(6) 0.6727(3) 0.0148(11) Uani 1 1 d . .
C5 C 0.4976(3) 0.5777(6) 0.6155(3) 0.0119(11) Uani 1 1 d . .
C6 C 0.4391(3) 0.5936(6) 0.5430(3) 0.0132(11) Uani 1 1 d . .
C7 C 0.5573(3) 0.4775(6) 0.7431(3) 0.0143(11) Uani 1 1 d . .
C8 C 0.6108(3) 0.5741(6) 0.7388(3) 0.0169(12) Uani 1 1 d . .
C9 C 0.6773(3) 0.5906(6) 0.7996(3) 0.0191(12) Uani 1 1 d . .
H3 H 0.7130 0.6569 0.7952 0.023 Uiso 1 1 calc R U
C10 C 0.6905(3) 0.5081(7) 0.8669(4) 0.0209(13) Uani 1 1 d . .
H4 H 0.7356 0.5181 0.9097 0.025 Uiso 1 1 calc R U
C11 C 0.6379(3) 0.4100(6) 0.8725(3) 0.0190(12) Uani 1 1 d . .
H5 H 0.6475 0.3540 0.9191 0.023 Uiso 1 1 calc R U
C12 C 0.5720(3) 0.3934(6) 0.8109(3) 0.0175(12) Uani 1 1 d . .
H6 H 0.5370 0.3249 0.8148 0.021 Uiso 1 1 calc R U
C13 C 0.4388(3) 0.6896(6) 0.4784(3) 0.0144(11) Uani 1 1 d . .
C14 C 0.4941(3) 0.7871(6) 0.4795(4) 0.0200(12) Uani 1 1 d . .
H10 H 0.5362 0.7979 0.5257 0.024 Uiso 1 1 calc R U
C15 C 0.4872(4) 0.8682(7) 0.4129(4) 0.0231(13) Uani 1 1 d . .
H9 H 0.5245 0.9350 0.4135 0.028 Uiso 1 1 calc R U
C16 C 0.4264(3) 0.8517(6) 0.3461(4) 0.0206(13) Uani 1 1 d . .
H8 H 0.4208 0.9063 0.2999 0.025 Uiso 1 1 calc R U
C17 C 0.3732(3) 0.7531(6) 0.3480(3) 0.0164(12) Uani 1 1 d . .
H7 H 0.3310 0.7401 0.3020 0.020 Uiso 1 1 calc R U
C18 C 0.1146(3) 0.4720(6) 0.3850(3) 0.0133(11) Uani 1 1 d . .
C19 C 0.0750(3) 0.5787(6) 0.4060(4) 0.0202(13) Uani 1 1 d . .
H16 H 0.0968 0.6304 0.4541 0.024 Uiso 1 1 calc R U
C20 C 0.0039(4) 0.6116(7) 0.3580(4) 0.0255(14) Uani 1 1 d . .
H17 H -0.0224 0.6862 0.3729 0.031 Uiso 1 1 calc R U
C21 C -0.0288(3) 0.5354(7) 0.2882(4) 0.0236(13) Uani 1 1 d . .
H18 H -0.0778 0.5558 0.2558 0.028 Uiso 1 1 calc R U
C22 C 0.0107(3) 0.4296(7) 0.2663(3) 0.0203(12) Uani 1 1 d . .
H19 H -0.0113 0.3775 0.2183 0.024 Uiso 1 1 calc R U
C23 C 0.0818(3) 0.3992(6) 0.3136(3) 0.0175(12) Uani 1 1 d . .
H20 H 0.1087 0.3279 0.2973 0.021 Uiso 1 1 calc R U
C24 C 0.2098(3) 0.2280(6) 0.4394(3) 0.0134(11) Uani 1 1 d . .
C25 C 0.1515(3) 0.1396(6) 0.4383(3) 0.0188(12) Uani 1 1 d . .
H25 H 0.1100 0.1832 0.4444 0.023 Uiso 1 1 calc R U
C26 C 0.1537(4) -0.0116(7) 0.4282(4) 0.0260(14) Uani 1 1 d . .
H24 H 0.1143 -0.0716 0.4287 0.031 Uiso 1 1 calc R U
C27 C 0.2133(4) -0.0748(7) 0.4176(4) 0.0331(17) Uani 1 1 d . .
H23 H 0.2142 -0.1781 0.4092 0.040 Uiso 1 1 calc R U
C28 C 0.2714(4) 0.0111(7) 0.4190(4) 0.0305(16) Uani 1 1 d . .
H22 H 0.3127 -0.0332 0.4127 0.037 Uiso 1 1 calc R U
C29 C 0.2699(3) 0.1627(7) 0.4297(3) 0.0204(13) Uani 1 1 d . .
H21 H 0.3101 0.2218 0.4305 0.024 Uiso 1 1 calc R U
C30 C 0.2071(3) 0.4672(6) 0.5458(3) 0.0126(10) Uani 1 1 d . .
C31 C 0.1874(3) 0.3650(6) 0.5912(3) 0.0164(12) Uani 1 1 d . .
H11 H 0.1731 0.2684 0.5715 0.020 Uiso 1 1 calc R U
C32 C 0.1886(3) 0.4034(7) 0.6651(3) 0.0201(13) Uani 1 1 d . .
H12 H 0.1761 0.3326 0.6963 0.024 Uiso 1 1 calc R U
C33 C 0.2080(3) 0.5445(7) 0.6932(3) 0.0230(13) Uani 1 1 d . .
H13 H 0.2084 0.5707 0.7437 0.028 Uiso 1 1 calc R U
C34 C 0.2269(3) 0.6477(7) 0.6486(3) 0.0189(12) Uani 1 1 d . .
H14 H 0.2400 0.7448 0.6681 0.023 Uiso 1 1 calc R U
C35 C 0.2266(3) 0.6090(6) 0.5749(3) 0.0166(12) Uani 1 1 d . .
H15 H 0.2398 0.6799 0.5441 0.020 Uiso 1 1 calc R U
C36 C 0.0623(5) 0.6487(9) 0.1329(4) 0.0427(19) Uani 1 1 d . .
H26 H 0.1072 0.6895 0.1728 0.051 Uiso 1 1 calc R U
H27 H 0.0264 0.6326 0.1584 0.051 Uiso 1 1 calc R U
N1 N 0.3794(2) 0.6754(5) 0.4126(3) 0.0131(9) Uani 1 1 d . .
P1 P 0.20754(8) 0.42712(15) 0.44834(8) 0.0119(3) Uani 1 1 d . .
S1 S 0.58231(8) 0.66760(15) 0.64881(8) 0.0159(3) Uani 1 1 d . .
Cl1 Cl 0.21654(8) 0.59455(17) 0.29397(8) 0.0225(3) Uani 1 1 d . .
Cl2 Cl 0.08282(15) 0.4805(3) 0.10063(14) 0.0624(6) Uani 1 1 d . .
Cl3 Cl 0.02688(11) 0.7782(2) 0.05693(11) 0.0423(4) Uani 1 1 d . .
Pt1 Pt 0.29645(2) 0.54563(2) 0.42395(2) 0.01171(6) Uani 1 1 d . .

loop_
_atom_site_aniso_label
_atom_site_aniso_U_11
_atom_site_aniso_U_22
_atom_site_aniso_U_33
_atom_site_aniso_U_23
_atom_site_aniso_U_13
_atom_site_aniso_U_12
C1 0.016(3) 0.009(3) 0.025(3) -0.002(2) 0.011(3) 0.002(2)
C2 0.010(3) 0.013(3) 0.014(3) 0.003(2) 0.003(2) 0.000(2)
C3 0.019(3) 0.014(3) 0.019(3) 0.002(2) 0.011(2) 0.001(2)
C4 0.017(3) 0.013(3) 0.016(3) 0.000(2) 0.008(2) 0.003(2)
C5 0.013(3) 0.009(3) 0.015(3) -0.002(2) 0.007(2) 0.000(2)
C6 0.018(3) 0.010(2) 0.014(3) 0.002(2) 0.009(2) 0.002(2)
C7 0.015(3) 0.014(3) 0.016(3) -0.002(2) 0.008(2) 0.004(2)
C8 0.019(3) 0.015(3) 0.019(3) -0.004(2) 0.010(2) 0.004(2)
C9 0.011(3) 0.020(3) 0.024(3) -0.008(2) 0.004(2) -0.005(2)
C10 0.015(3) 0.025(3) 0.018(3) -0.007(2) 0.000(2) 0.002(2)
C11 0.021(3) 0.020(3) 0.017(3) 0.000(2) 0.007(3) 0.006(2)
C12 0.019(3) 0.016(3) 0.020(3) -0.002(2) 0.009(3) 0.001(2)
C13 0.020(3) 0.008(3) 0.018(3) -0.002(2) 0.011(2) 0.001(2)
C14 0.021(3) 0.019(3) 0.022(3) -0.001(3) 0.009(3) -0.005(2)
C15 0.031(4) 0.017(3) 0.028(3) -0.001(3) 0.018(3) -0.005(3)
C16 0.029(3) 0.016(3) 0.025(3) 0.007(2) 0.019(3) 0.003(3)
C17 0.021(3) 0.015(3) 0.014(3) 0.002(2) 0.009(2) 0.004(2)
C18 0.014(3) 0.011(3) 0.015(3) 0.002(2) 0.005(2) 0.000(2)
C19 0.018(3) 0.019(3) 0.022(3) -0.002(2) 0.005(3) 0.003(2)
C20 0.025(3) 0.024(3) 0.028(3) 0.000(3) 0.011(3) 0.009(3)
C21 0.015(3) 0.026(3) 0.027(3) 0.006(3) 0.005(3) 0.003(3)
C22 0.022(3) 0.021(3) 0.015(3) 0.000(2) 0.004(2) -0.003(2)
C23 0.019(3) 0.014(3) 0.019(3) -0.002(2) 0.006(3) 0.000(2)
C24 0.021(3) 0.007(2) 0.011(3) 0.000(2) 0.003(2) 0.002(2)
C25 0.019(3) 0.015(3) 0.017(3) 0.000(2) 0.001(2) 0.001(2)
C26 0.035(4) 0.017(3) 0.018(3) -0.002(2) 0.000(3) -0.008(3)
C27 0.063(5) 0.010(3) 0.022(3) -0.001(2) 0.010(3) 0.006(3)
C28 0.052(5) 0.019(3) 0.028(3) 0.004(3) 0.024(4) 0.017(3)
C29 0.026(3) 0.019(3) 0.019(3) -0.003(2) 0.013(3) 0.004(3)
C30 0.010(2) 0.016(3) 0.012(2) -0.001(2) 0.004(2) 0.003(2)
C31 0.018(3) 0.014(3) 0.020(3) -0.003(2) 0.009(2) 0.000(2)
C32 0.024(3) 0.024(3) 0.017(3) 0.003(2) 0.013(3) 0.001(2)
C33 0.024(3) 0.034(3) 0.013(3) -0.002(3) 0.009(2) -0.001(3)
C34 0.018(3) 0.020(3) 0.017(3) -0.006(2) 0.003(2) -0.003(2)
C35 0.020(3) 0.016(3) 0.017(3) 0.000(2) 0.010(3) -0.003(2)
C36 0.042(5) 0.048(5) 0.034(4) 0.008(4) 0.009(4) 0.004(4)
N1 0.016(2) 0.011(2) 0.017(2) 0.0010(18) 0.011(2) 0.0005(18)
P1 0.0138(7) 0.0091(7) 0.0137(7) -0.0001(5) 0.0061(6) 0.0009(5)
S1 0.0158(7) 0.0149(7) 0.0180(7) -0.0017(5) 0.0076(6) -0.0040(5)
Cl1 0.0200(7) 0.0325(8) 0.0132(7) 0.0076(6) 0.0041(6) -0.0021(6)
Cl2 0.0897(19) 0.0453(13) 0.0520(13) -0.0083(10) 0.0255(13) 0.0083(12)
Cl3 0.0432(11) 0.0454(11) 0.0404(10) 0.0063(9) 0.0176(9) 0.0013(9)
Pt1 0.01369(10) 0.01043(10) 0.01255(10) 0.00159(9) 0.00661(8) 0.00156(9)

loop_
_atom_type_symbol
_atom_type_description
_atom_type_scat_dispersion_real
_atom_type_scat_dispersion_imag
_atom_type_scat_source
C C 0.0033 0.0016 'International Tables Vol C Tables 4.2.6.8 and 6.1.1.4'
H H 0.0000 0.0000 'International Tables Vol C Tables 4.2.6.8 and 6.1.1.4'
N N 0.0061 0.0033 'International Tables Vol C Tables 4.2.6.8 and 6.1.1.4'
P P 0.1023 0.0942 'International Tables Vol C Tables 4.2.6.8 and 6.1.1.4'
S S 0.1246 0.1234 'International Tables Vol C Tables 4.2.6.8 and 6.1.1.4'
Cl Cl 0.1484 0.1585 'International Tables Vol C Tables 4.2.6.8 and 6.1.1.4'
Pt Pt -1.7033 8.3905 'International Tables Vol C Tables 4.2.6.8 and 6.1.1.4'

loop_
_geom_angle_atom_site_label_1
_geom_angle_atom_site_label_2
_geom_angle_atom_site_label_3
_geom_angle
C2 C1 C6 117.7(5)
C2 C1 Pt1 127.8(4)
C6 C1 Pt1 114.4(4)
C3 C2 C1 122.6(5)
C3 C2 H1 118.7
C1 C2 H1 118.7
C2 C3 C4 120.4(5)
C2 C3 H2 119.8
C4 C3 H2 119.8
C3 C4 C5 119.1(5)
C3 C4 C7 127.7(5)
C5 C4 C7 113.2(5)
C4 C5 C6 120.8(5)
C4 C5 S1 110.4(4)
C6 C5 S1 128.8(4)
C5 C6 C1 119.3(5)
C5 C6 C13 125.4(5)
C1 C6 C13 115.3(5)
C12 C7 C8 118.5(5)
C12 C7 C4 128.9(5)
C8 C7 C4 112.5(5)
C9 C8 C7 122.5(5)
C9 C8 S1 126.0(5)
C7 C8 S1 111.5(4)
C10 C9 C8 118.2(5)
C10 C9 H3 120.9
C8 C9 H3 120.9
C9 C10 C11 120.4(6)
C9 C10 H4 119.8
C11 C10 H4 119.8
C12 C11 C10 120.8(6)
C12 C11 H5 119.6
C10 C11 H5 119.6
C11 C12 C7 119.6(5)
C11 C12 H6 120.2
C7 C12 H6 120.2
N1 C13 C14 119.6(5)
N1 C13 C6 114.2(5)
C14 C13 C6 126.2(6)
C15 C14 C13 119.8(6)
C15 C14 H10 120.1
C13 C14 H10 120.1
C16 C15 C14 119.9(6)
C16 C15 H9 120.1
C14 C15 H9 120.1
C15 C16 C17 118.0(5)
C15 C16 H8 121.0
C17 C16 H8 121.0
N1 C17 C16 122.2(6)
N1 C17 H7 118.9
C16 C17 H7 118.9
C19 C18 C23 118.3(5)
C19 C18 P1 121.2(4)
C23 C18 P1 120.5(4)
C18 C19 C20 121.1(6)
C18 C19 H16 119.5
C20 C19 H16 119.5
C21 C20 C19 120.0(6)
C21 C20 H17 120.0
C19 C20 H17 120.0
C22 C21 C20 119.4(6)
C22 C21 H18 120.3
C20 C21 H18 120.3
C23 C22 C21 120.4(5)
C23 C22 H19 119.8
C21 C22 H19 119.8
C22 C23 C18 120.8(5)
C22 C23 H20 119.6
C18 C23 H20 119.6
C29 C24 C25 119.2(5)
C29 C24 P1 119.0(4)
C25 C24 P1 121.8(4)
C26 C25 C24 120.3(6)
C26 C25 H25 119.8
C24 C25 H25 119.8
C27 C26 C25 119.9(6)
C27 C26 H24 120.1
C25 C26 H24 120.1
C28 C27 C26 120.3(6)
C28 C27 H23 119.9
C26 C27 H23 119.9
C27 C28 C29 120.2(6)
C27 C28 H22 119.9
C29 C28 H22 119.9
C28 C29 C24 120.1(6)
C28 C29 H21 120.0
C24 C29 H21 120.0
C31 C30 C35 119.1(5)
C31 C30 P1 123.5(4)
C35 C30 P1 117.4(4)
C32 C31 C30 120.3(5)
C32 C31 H11 119.9
C30 C31 H11 119.9
C33 C32 C31 120.0(5)
C33 C32 H12 120.0
C31 C32 H12 120.0
C34 C33 C32 120.4(5)
C34 C33 H13 119.8
C32 C33 H13 119.8
C33 C34 C35 119.7(5)
C33 C34 H14 120.1
C35 C34 H14 120.1
C34 C35 C30 120.5(5)
C34 C35 H15 119.8
C30 C35 H15 119.8
Cl2 C36 Cl3 113.2(4)
Cl2 C36 H26 108.9
Cl3 C36 H26 108.9
Cl2 C36 H27 108.9
Cl3 C36 H27 108.9
H26 C36 H27 107.8
C17 N1 C13 120.5(5)
C17 N1 Pt1 124.1(4)
C13 N1 Pt1 115.1(3)
C24 P1 C18 102.5(3)
C24 P1 C30 107.2(2)
C18 P1 C30 102.5(2)
C24 P1 Pt1 114.47(18)
C18 P1 Pt1 116.45(17)
C30 P1 Pt1 112.47(18)
C8 S1 C5 92.3(3)
C1 Pt1 N1 80.3(2)
C1 Pt1 P1 96.56(16)
N1 Pt1 P1 172.53(12)
C1 Pt1 Cl1 172.55(15)
N1 Pt1 Cl1 93.04(13)
P1 Pt1 Cl1 90.41(5)

loop_
_geom_bond_atom_site_label_1
_geom_bond_atom_site_label_2
_geom_bond_distance
C1 C2 1.400(7)
C1 C6 1.428(8)
C1 Pt1 1.994(6)
C2 C3 1.371(8)
C2 H1 0.9500
C3 C4 1.391(8)
C3 H2 0.9500
C4 C5 1.408(7)
C4 C7 1.441(8)
C5 C6 1.411(8)
C5 S1 1.755(5)
C6 C13 1.466(7)
C7 C12 1.393(8)
C7 C8 1.393(8)
C8 C9 1.384(8)
C8 S1 1.752(6)
C9 C10 1.381(9)
C9 H3 0.9500
C10 C11 1.396(8)
C10 H4 0.9500
C11 C12 1.382(8)
C11 H5 0.9500
C12 H6 0.9500
C13 N1 1.345(7)
C13 C14 1.396(8)
C14 C15 1.385(8)
C14 H10 0.9500
C15 C16 1.373(9)
C15 H9 0.9500
C16 C17 1.387(8)
C16 H8 0.9500
C17 N1 1.340(7)
C17 H7 0.9500
C18 C19 1.383(8)
C18 C23 1.394(8)
C18 P1 1.820(6)
C19 C20 1.387(9)
C19 H16 0.9500
C20 C21 1.385(9)
C20 H17 0.9500
C21 C22 1.383(8)
C21 H18 0.9500
C22 C23 1.378(8)
C22 H19 0.9500
C23 H20 0.9500
C24 C29 1.391(8)
C24 C25 1.395(8)
C24 P1 1.815(5)
C25 C26 1.385(8)
C25 H25 0.9500
C26 C27 1.383(10)
C26 H24 0.9500
C27 C28 1.376(10)
C27 H23 0.9500
C28 C29 1.390(8)
C28 H22 0.9500
C29 H21 0.9500
C30 C31 1.389(8)
C30 C35 1.391(8)
C30 P1 1.820(5)
C31 C32 1.387(8)
C31 H11 0.9500
C32 C33 1.380(9)
C32 H12 0.9500
C33 C34 1.379(8)
C33 H13 0.9500
C34 C35 1.389(7)
C34 H14 0.9500
C35 H15 0.9500
C36 Cl2 1.735(8)
C36 Cl3 1.757(8)
C36 H26 0.9900
C36 H27 0.9900
N1 Pt1 2.083(4)
P1 Pt1 2.2325(14)
Cl1 Pt1 2.3655(14)

loop_
_geom_torsion_atom_site_label_1
_geom_torsion_atom_site_label_2
_geom_torsion_atom_site_label_3
_geom_torsion_atom_site_label_4
_geom_torsion
C6 C1 C2 C3 4.2(8)
Pt1 C1 C2 C3 -179.2(4)
C1 C2 C3 C4 -2.0(8)
C2 C3 C4 C5 -0.8(8)
C2 C3 C4 C7 -179.9(5)
C3 C4 C5 C6 1.3(8)
C7 C4 C5 C6 -179.4(5)
C3 C4 C5 S1 -178.2(4)
C7 C4 C5 S1 1.0(6)
C4 C5 C6 C1 0.9(8)
S1 C5 C6 C1 -179.6(4)
C4 C5 C6 C13 -177.8(5)
S1 C5 C6 C13 1.7(8)
C2 C1 C6 C5 -3.6(7)
Pt1 C1 C6 C5 179.4(4)
C2 C1 C6 C13 175.2(5)
Pt1 C1 C6 C13 -1.8(6)
C3 C4 C7 C12 -0.4(9)
C5 C4 C7 C12 -179.6(5)
C3 C4 C7 C8 178.2(5)
C5 C4 C7 C8 -1.0(7)
C12 C7 C8 C9 -0.7(8)
C4 C7 C8 C9 -179.5(5)
C12 C7 C8 S1 179.3(4)
C4 C7 C8 S1 0.5(6)
C7 C8 C9 C10 -0.3(8)
S1 C8 C9 C10 179.7(4)
C8 C9 C10 C11 0.6(8)
C9 C10 C11 C12 0.2(9)
C10 C11 C12 C7 -1.3(8)
C8 C7 C12 C11 1.5(8)
C4 C7 C12 C11 -180.0(5)
C5 C6 C13 N1 174.1(5)
C1 C6 C13 N1 -4.7(7)
C5 C6 C13 C14 -4.1(9)
C1 C6 C13 C14 177.1(5)
N1 C13 C14 C15 -0.1(8)
C6 C13 C14 C15 178.1(5)
C13 C14 C15 C16 -0.3(9)
C14 C15 C16 C17 0.1(9)
C15 C16 C17 N1 0.5(8)
C23 C18 C19 C20 0.9(9)
P1 C18 C19 C20 -179.3(5)
C18 C19 C20 C21 0.9(9)
C19 C20 C21 C22 -1.6(9)
C20 C21 C22 C23 0.4(9)
C21 C22 C23 C18 1.4(9)
C19 C18 C23 C22 -2.1(8)
P1 C18 C23 C22 178.2(4)
C29 C24 C25 C26 0.4(9)
P1 C24 C25 C26 177.5(5)
C24 C25 C26 C27 -1.4(9)
C25 C26 C27 C28 1.8(10)
C26 C27 C28 C29 -1.3(10)
C27 C28 C29 C24 0.3(10)
C25 C24 C29 C28 0.1(9)
P1 C24 C29 C28 -177.0(5)
C35 C30 C31 C32 -1.2(8)
P1 C30 C31 C32 179.8(4)
C30 C31 C32 C33 1.2(9)
C31 C32 C33 C34 -0.5(9)
C32 C33 C34 C35 -0.3(9)
C33 C34 C35 C30 0.3(9)
C31 C30 C35 C34 0.4(8)
P1 C30 C35 C34 179.5(4)
C16 C17 N1 C13 -0.9(8)
C16 C17 N1 Pt1 172.1(4)
C14 C13 N1 C17 0.6(8)
C6 C13 N1 C17 -177.7(5)
C14 C13 N1 Pt1 -172.9(4)
C6 C13 N1 Pt1 8.7(6)
C29 C24 P1 C18 136.1(5)
C25 C24 P1 C18 -41.0(5)
C29 C24 P1 C30 -116.5(5)
C25 C24 P1 C30 66.5(5)
C29 C24 P1 Pt1 9.0(5)
C25 C24 P1 Pt1 -168.0(4)
C19 C18 P1 C24 140.5(5)
C23 C18 P1 C24 -39.8(5)
C19 C18 P1 C30 29.4(5)
C23 C18 P1 C30 -150.9(4)
C19 C18 P1 Pt1 -93.8(5)
C23 C18 P1 Pt1 86.0(5)
C31 C30 P1 C24 -19.2(5)
C35 C30 P1 C24 161.7(4)
C31 C30 P1 C18 88.3(5)
C35 C30 P1 C18 -90.8(5)
C31 C30 P1 Pt1 -145.9(4)
C35 C30 P1 Pt1 35.1(5)
C9 C8 S1 C5 -180.0(5)
C7 C8 S1 C5 0.0(4)
C4 C5 S1 C8 -0.6(4)
C6 C5 S1 C8 179.9(5)
